data_7213297
loop_
_publ_author_name
'Kemperman, Gerardus J.'
'de Gelder, Rene'
'Dommerholt, Frederik J.'
'Raemakers-Franken, Petronella C.'
'Klunder, Antonius J. H.'
'Zwanenburg, Binne'

_publ_contact_author
;
        Dr. R. de Gelder
        Crystallography Department
        University of Nijmegen
        Toernooiveld 1
        6525 ED  Nijmegen
        The Netherlands
;
_publ_section_title
;
 Induced fit phenomena in clathrate structures of cephalosporins
;
_journal_issue 7
_journal_name_full 'Journal of the Chemical Society, Perkin Transactions 2'
_journal_page_first 1425
_journal_paper_doi 10.1039/b001692f
_journal_year 2000
_chemical_formula_sum 'C42 H58 N6 O14.5 S2'
_chemical_formula_weight 943.06
_chemical_name_systematic
; 
Cephradine/naphthalene complex
;
_space_group_IT_number 5
_symmetry_cell_setting monoclinic
_symmetry_space_group_name_Hall 'C 2y'
_symmetry_space_group_name_H-M 'C 1 2 1'
_atom_sites_solution_hydrogens geom
_atom_sites_solution_primary direct
_atom_sites_solution_secondary difmap
_audit_creation_date 1999-05-04
_audit_creation_method 'SHELXL, adapted and expanded'
_cell_angle_alpha 90.00
_cell_angle_beta 108.571(2)
_cell_angle_gamma 90.00
_cell_formula_units_Z 2
_cell_length_a 23.4584(6)
_cell_length_b 7.1179(2)
_cell_length_c 14.8922(5)
_cell_measurement_reflns_used 25
_cell_measurement_temperature 293(2)
_cell_measurement_theta_max 46.469
_cell_measurement_theta_min 40.492
_cell_volume 2357.14(12)
_computing_data_collection
;
CAD4 EXPRESS (Enraf-Nonius, 1994)
;
_computing_data_reduction
;
local programs (Smits et al., 1988),
profile analysis (Lehman & Larsen, 1974, Grant & Gabe, 1978),
EMPABS (North et al., 1968)
;
_computing_molecular_graphics
;
PLUTON (Spek, 1993),
PLATON (Spek, 1990, 1995)
;
_computing_structure_refinement 'SHELXL-97 (Sheldrick, 1997)'
_computing_structure_solution
;
DIRDIF (Beurskens et al., 1996),
;
_diffrn_ambient_temperature 293(2)
_diffrn_measurement_device 'Nonius CAD4'
_diffrn_measurement_method \w/2\q-scan
_diffrn_radiation_monochromator graphite
_diffrn_radiation_source 'fine-focus sealed tube'
_diffrn_radiation_type CuK\a
_diffrn_radiation_wavelength 1.54184
_diffrn_reflns_av_R_equivalents 0.0149
_diffrn_reflns_av_sigmaI/netI 0.0201
_diffrn_reflns_limit_h_max 28
_diffrn_reflns_limit_h_min -26
_diffrn_reflns_limit_k_max 0
_diffrn_reflns_limit_k_min -8
_diffrn_reflns_limit_l_max 0
_diffrn_reflns_limit_l_min -18
_diffrn_reflns_number 2522
_diffrn_reflns_theta_full 69.91
_diffrn_reflns_theta_max 69.91
_diffrn_reflns_theta_min 3.13
_diffrn_standards_decay_% 2.366
_diffrn_standards_interval_time 7200
_diffrn_standards_number 3
_exptl_absorpt_coefficient_mu 1.629
_exptl_absorpt_correction_T_max 1.072
_exptl_absorpt_correction_T_min 0.932
_exptl_absorpt_correction_type experimental
_exptl_crystal_colour colourless
_exptl_crystal_density_diffrn 1.329
_exptl_crystal_density_method 'not measured'
_exptl_crystal_description 'regular platelet'
_exptl_crystal_F_000 1000
_exptl_crystal_size_max 0.27
_exptl_crystal_size_mid 0.15
_exptl_crystal_size_min 0.09
_refine_diff_density_max 0.355
_refine_diff_density_min -0.238
_refine_diff_density_rms 0.058
_refine_ls_abs_structure_Flack 0.01(3)
_refine_ls_extinction_coef 0.0015(3)
_refine_ls_extinction_expression Fc^*^=kFc[1+0.001xFc^2^\l^3^/sin(2\q)]^-1/4^
_refine_ls_extinction_method SHELXL
_refine_ls_goodness_of_fit_all 1.149
_refine_ls_goodness_of_fit_ref 1.149
_refine_ls_hydrogen_treatment mixed
_refine_ls_matrix_type full
_refine_ls_number_parameters 297
_refine_ls_number_reflns 2425
_refine_ls_number_restraints 1
_refine_ls_restrained_S_all 1.149
_refine_ls_R_factor_all 0.0493
_refine_ls_R_factor_gt 0.0435
_refine_ls_R_factor_obs 0.0435
_refine_ls_shift/esd_max 0.001
_refine_ls_shift/esd_mean 0.000
_refine_ls_shift/su_max 0.001
_refine_ls_shift/su_mean 0.000
_refine_ls_structure_factor_coef Fsqd
_refine_ls_weighting_details
;
w=1/[\s^2^(Fo^2^)+(0.0814P)^2^+1.5154P] where P=(Fo^2^+2Fc^2^)/3
;
_refine_ls_weighting_scheme calc
_refine_ls_wR_factor_all 0.1389
_refine_ls_wR_factor_gt 0.1229
_refine_ls_wR_factor_obs 0.1229
_refine_ls_wR_factor_ref 0.1389
_reflns_number_gt 2236
_reflns_number_observed 2236
_reflns_number_total 2425
_reflns_observed_criterion >2sigma(I)
_reflns_threshold_expression >2sigma(I)
_cod_data_source_file b001692fsup1.cif
_cod_data_source_block CEFRNA
_cod_depositor_comments
;
The following automatic conversions were performed:
'_publ_contact_autor' tag replaced with '_publ_contact_author'.

Automatic conversion script
Id: cif_correct_tags 1440 2010-10-19 06:21:57Z saulius 

The following automatic conversions were performed:

'_geom_bond_publ_flag' value 'Y' changed to 'y' according to
/home/saulius/struct/CIF-dictionaries/cif_core.dic dictionary named
'cif_core.dic' version 2.4.2 from 2011-04-26 (33
times).

'_geom_angle_publ_flag' value 'Y' changed to 'y' according
to /home/saulius/struct/CIF-dictionaries/cif_core.dic dictionary
named 'cif_core.dic' version 2.4.2 from 2011-04-26 (45 times).

Automatic conversion script
Id: cif_fix_values 1891 2012-01-12 08:04:46Z andrius 
;
_cod_original_cell_volume 2357.12(12)
_cod_original_sg_symbol_H-M 'C 2'
_cod_original_formula_sum 'C42 H58 N6 O14.50 S2'
_cod_database_code 7213297

loop_
_symmetry_equiv_pos_as_xyz
'x, y, z'
'-x, y, -z'
'x+1/2, y+1/2, z'
'-x+1/2, y+1/2, -z'

loop_
_atom_site_label
_atom_site_type_symbol
_atom_site_fract_x
_atom_site_fract_y
_atom_site_fract_z
_atom_site_U_iso_or_equiv
_atom_site_adp_type
_atom_site_occupancy
_atom_site_calc_flag
_atom_site_refinement_flags
S1 S 0.17083(5) 1.06906(17) 0.67615(7) 0.0492(3) Uani 1 d .
C2 C 0.09196(19) 1.1328(7) 0.6269(3) 0.0466(10) Uani 1 d .
H2A H 0.0897 1.2524 0.5947 0.056 Uiso 1 calc R
H2B H 0.0725 1.0402 0.5792 0.056 Uiso 1 calc R
C3 C 0.05593(17) 1.1493(7) 0.6942(3) 0.0414(8) Uani 1 d .
C4 C 0.07985(14) 1.1743(6) 0.7870(2) 0.0353(8) Uani 1 d .
N5 N 0.14308(12) 1.1925(5) 0.8272(2) 0.0355(7) Uani 1 d .
C6 C 0.18560(16) 1.2261(6) 0.7752(3) 0.0387(8) Uani 1 d .
H6 H 0.1883 1.3583 0.7585 0.046 Uiso 1 calc R
C7 C 0.23652(15) 1.1634(6) 0.8663(3) 0.0368(8) Uani 1 d .
H7 H 0.2615 1.2693 0.8985 0.044 Uiso 1 calc R
C8 C 0.18433(15) 1.1237(6) 0.9059(2) 0.0366(9) Uani 1 d .
C9 C 0.04528(15) 1.2080(6) 0.8559(3) 0.0391(9) Uani 1 d .
C10 C -0.01114(19) 1.1478(9) 0.6433(3) 0.0583(12) Uani 1 d .
H10A H -0.0232 1.0253 0.6172 0.088 Uiso 1 calc R
H10B H -0.0207 1.2390 0.5932 0.088 Uiso 1 calc R
H10C H -0.0321 1.1782 0.6873 0.088 Uiso 1 calc R
O11 O -0.00069(12) 1.1134(5) 0.8472(2) 0.0597(10) Uani 1 d .
O12 O 0.06497(12) 1.3360(5) 0.91590(19) 0.0501(8) Uani 1 d .
O13 O 0.18061(11) 1.0543(6) 0.97836(18) 0.0482(7) Uani 1 d .
N14 N 0.27174(13) 1.0023(5) 0.8615(2) 0.0405(8) Uani 1 d .
H14 H 0.2552 0.8931 0.8543 0.049 Uiso 1 calc R
C15 C 0.32973(16) 1.0170(6) 0.8680(3) 0.0377(8) Uani 1 d .
O16 O 0.35640(14) 1.1665(5) 0.8795(3) 0.0659(10) Uani 1 d .
C17 C 0.36092(15) 0.8317(6) 0.8617(3) 0.0368(8) Uani 1 d .
H17 H 0.3516 0.7414 0.9047 0.044 Uiso 1 calc R
N18 N 0.42723(13) 0.8707(6) 0.8969(2) 0.0449(8) Uani 1 d .
H18A H 0.4468 0.7772 0.8798 0.067 Uiso 1 calc R
H18B H 0.4395 0.8801 0.9598 0.067 Uiso 1 calc R
H18C H 0.4347 0.9779 0.8720 0.067 Uiso 1 calc R
C19 C 0.34131(16) 0.7486(6) 0.7633(3) 0.0395(9) Uani 1 d .
C20 C 0.3408(2) 0.8717(8) 0.6828(3) 0.0548(11) Uani 1 d .
H20A H 0.3806 0.9246 0.6943 0.066 Uiso 1 calc R
H20B H 0.3131 0.9747 0.6789 0.066 Uiso 1 calc R
C21 C 0.3227(3) 0.7687(10) 0.5902(4) 0.0664(15) Uani 1 d .
H21 H 0.3223 0.8356 0.5363 0.080 Uiso 1 calc R
C22 C 0.3074(3) 0.5892(11) 0.5798(4) 0.0729(17) Uani 1 d .
H22 H 0.2966 0.5367 0.5195 0.088 Uiso 1 calc R
C23 C 0.3069(4) 0.4709(11) 0.6593(5) 0.0875(19) Uani 1 d .
H23A H 0.3336 0.3652 0.6630 0.105 Uiso 1 calc R
H23B H 0.2666 0.4215 0.6475 0.105 Uiso 1 calc R
C24 C 0.3255(2) 0.5706(8) 0.7522(3) 0.0572(11) Uani 1 d .
H24 H 0.3261 0.5026 0.8058 0.069 Uiso 1 calc R
C30 C 0.4930(3) 0.1450(8) 0.5427(4) 0.0717(15) Uani 1 d .
C31 C 0.4319(4) 0.1458(10) 0.5380(7) 0.102(3) Uani 1 d .
H31 H 0.4220 0.1449 0.5937 0.122 Uiso 1 calc R
C32 C 0.3872(4) 0.1478(12) 0.4529(11) 0.129(4) Uani 1 d .
H32 H 0.3472 0.1488 0.4508 0.154 Uiso 1 calc R
C33 C 0.4014(6) 0.1483(13) 0.3706(8) 0.131(4) Uani 1 d .
H33 H 0.3708 0.1518 0.3127 0.158 Uiso 1 calc R
C34 C 0.5406(5) 0.1438(11) 0.6277(5) 0.097(2) Uani 1 d .
H34 H 0.5322 0.1399 0.6847 0.117 Uiso 1 calc R
O40 O 0.21718(14) 0.6485(6) 0.8631(2) 0.0573(8) Uani 1 d .
O50 O 0.10781(18) 0.6832(8) 0.8930(3) 0.0818(12) Uani 1 d .
O60 O 0.4684(3) 0.2044(10) 0.8135(4) 0.1155(19) Uani 1 d .
O70 O 0.0000 0.835(11) 1.0000 0.48(5) Uani 0.50 d SP

loop_
_atom_site_aniso_label
_atom_site_aniso_U_11
_atom_site_aniso_U_22
_atom_site_aniso_U_33
_atom_site_aniso_U_23
_atom_site_aniso_U_13
_atom_site_aniso_U_12
S1 0.0504(5) 0.0615(7) 0.0412(5) -0.0080(5) 0.0223(4) 0.0087(5)
C2 0.053(2) 0.052(3) 0.0324(18) -0.0025(18) 0.0106(16) 0.008(2)
C3 0.0364(18) 0.043(2) 0.0393(18) -0.0034(17) 0.0037(14) 0.0061(17)
C4 0.0248(15) 0.041(2) 0.0389(17) -0.0005(16) 0.0083(13) 0.0083(15)
N5 0.0251(13) 0.050(2) 0.0331(14) -0.0045(14) 0.0117(11) 0.0034(13)
C6 0.0355(17) 0.043(2) 0.0426(18) 0.0010(17) 0.0190(15) 0.0024(16)
C7 0.0266(15) 0.040(2) 0.0446(19) -0.0058(17) 0.0129(14) 0.0024(16)
C8 0.0264(15) 0.048(2) 0.0361(17) -0.0022(16) 0.0109(13) 0.0087(15)
C9 0.0289(16) 0.049(2) 0.0403(18) -0.0002(18) 0.0128(14) 0.0100(16)
C10 0.041(2) 0.069(3) 0.051(2) -0.005(2) -0.0051(17) 0.008(2)
O11 0.0367(14) 0.069(3) 0.082(2) -0.0170(18) 0.0310(14) -0.0068(15)
O12 0.0421(14) 0.071(2) 0.0414(14) -0.0132(15) 0.0192(11) 0.0006(15)
O13 0.0363(13) 0.070(2) 0.0389(13) 0.0082(16) 0.0137(10) 0.0104(15)
N14 0.0245(13) 0.0411(18) 0.0588(19) -0.0060(15) 0.0173(13) 0.0010(13)
C15 0.0297(16) 0.042(2) 0.0462(19) 0.0032(17) 0.0191(14) 0.0013(16)
O16 0.0402(15) 0.0469(19) 0.121(3) 0.005(2) 0.0403(17) 0.0014(15)
C17 0.0269(16) 0.045(2) 0.0416(18) 0.0051(17) 0.0155(14) 0.0052(16)
N18 0.0271(14) 0.065(2) 0.0437(16) 0.0038(17) 0.0127(12) 0.0092(15)
C19 0.0303(17) 0.048(2) 0.0438(19) 0.0087(18) 0.0173(15) 0.0076(16)
C20 0.062(3) 0.059(3) 0.043(2) 0.006(2) 0.0161(19) -0.001(2)
C21 0.070(3) 0.086(4) 0.042(2) 0.005(3) 0.017(2) -0.004(3)
C22 0.079(3) 0.094(5) 0.046(2) -0.018(3) 0.020(2) -0.021(4)
C23 0.116(5) 0.069(4) 0.080(4) -0.018(3) 0.034(4) -0.017(4)
C24 0.074(3) 0.049(2) 0.056(2) 0.002(2) 0.030(2) -0.004(3)
C30 0.110(4) 0.040(2) 0.067(3) 0.004(3) 0.031(3) 0.001(3)
C31 0.126(6) 0.053(3) 0.154(7) 0.019(5) 0.082(6) -0.002(4)
C32 0.092(5) 0.055(4) 0.213(12) 0.027(7) 0.012(7) -0.008(4)
C33 0.161(10) 0.057(4) 0.124(8) 0.010(5) -0.029(7) -0.018(6)
C34 0.147(7) 0.056(4) 0.073(4) 0.007(3) 0.013(4) 0.003(5)
O40 0.0550(17) 0.0529(18) 0.0607(18) -0.0045(16) 0.0136(14) -0.0086(16)
O50 0.073(2) 0.093(3) 0.085(3) -0.002(3) 0.0327(19) -0.014(2)
O60 0.119(4) 0.108(5) 0.137(4) 0.004(4) 0.066(3) -0.021(4)
O70 0.82(13) 0.34(8) 0.15(3) 0.000 -0.04(5) 0.000

loop_
_atom_type_symbol
_atom_type_description
_atom_type_scat_dispersion_real
_atom_type_scat_dispersion_imag
_atom_type_scat_source
C C 0.0181 0.0091 'International Tables Vol C Tables 4.2.6.8 and 6.1.1.4'
H H 0.0000 0.0000 'International Tables Vol C Tables 4.2.6.8 and 6.1.1.4'
N N 0.0311 0.0180 'International Tables Vol C Tables 4.2.6.8 and 6.1.1.4'
O O 0.0492 0.0322 'International Tables Vol C Tables 4.2.6.8 and 6.1.1.4'
S S 0.3331 0.5567 'International Tables Vol C Tables 4.2.6.8 and 6.1.1.4'

loop_
_geom_angle_atom_site_label_1
_geom_angle_atom_site_label_2
_geom_angle_atom_site_label_3
_geom_angle
_geom_angle_site_symmetry_1
_geom_angle_site_symmetry_3
_geom_angle_publ_flag
C6 S1 C2 94.67(18) . . y
C3 C2 S1 117.7(3) . . y
C4 C3 C2 124.2(3) . . y
C4 C3 C10 123.3(4) . . y
C2 C3 C10 112.3(3) . . y
C3 C4 N5 119.4(3) . . y
C3 C4 C9 125.8(3) . . y
N5 C4 C9 114.4(3) . . y
C8 N5 C4 134.2(3) . . y
C8 N5 C6 95.6(3) . . y
C4 N5 C6 126.1(3) . . y
N5 C6 C7 87.4(3) . . y
N5 C6 S1 110.3(3) . . y
C7 C6 S1 115.5(3) . . y
N14 C7 C8 114.4(3) . . y
N14 C7 C6 118.7(3) . . y
C8 C7 C6 84.5(2) . . y
O13 C8 N5 133.1(3) . . y
O13 C8 C7 134.7(3) . . y
N5 C8 C7 92.2(3) . . y
O11 C9 O12 125.2(3) . . y
O11 C9 C4 118.5(4) . . y
O12 C9 C4 116.2(3) . . y
C15 N14 C7 121.7(3) . . y
O16 C15 N14 122.9(4) . . y
O16 C15 C17 121.9(3) . . y
N14 C15 C17 115.2(3) . . y
N18 C17 C19 111.9(3) . . y
N18 C17 C15 106.4(3) . . y
C19 C17 C15 113.2(3) . . y
C24 C19 C20 122.6(4) . . y
C24 C19 C17 119.0(4) . . y
C20 C19 C17 118.4(4) . . y
C19 C20 C21 112.5(5) . . y
C22 C21 C20 124.5(5) . . y
C21 C22 C23 122.4(5) . . y
C22 C23 C24 113.8(6) . . y
C19 C24 C23 124.2(5) . . y
C34 C30 C30 118.0(9) . 2_656 y
C34 C30 C31 123.4(7) . . y
C30 C30 C31 118.6(8) 2_656 . y
C32 C31 C30 120.9(9) . . y
C31 C32 C33 119.8(10) . . y
C34 C33 C32 120.9(9) 2_656 . y
C33 C34 C30 121.7(9) 2_656 . y

loop_
_geom_bond_atom_site_label_1
_geom_bond_atom_site_label_2
_geom_bond_distance
_geom_bond_site_symmetry_2
_geom_bond_publ_flag
S1 C6 1.794(4) . y
S1 C2 1.817(4) . y
C2 C3 1.508(6) . y
C3 C4 1.328(5) . y
C3 C10 1.513(5) . y
C4 N5 1.418(4) . y
C4 C9 1.515(5) . y
N5 C8 1.352(5) . y
N5 C6 1.465(4) . y
C6 C7 1.561(5) . y
C7 N14 1.428(5) . y
C7 C8 1.545(5) . y
C8 O13 1.215(5) . y
C9 O11 1.243(5) . y
C9 O12 1.257(5) . y
N14 C15 1.337(4) . y
C15 O16 1.219(5) . y
C15 C17 1.525(6) . y
C17 N18 1.501(4) . y
C17 C19 1.511(6) . y
C19 C24 1.315(7) . y
C19 C20 1.482(6) . y
C20 C21 1.499(7) . y
C21 C22 1.323(10) . y
C22 C23 1.457(10) . y
C23 C24 1.491(8) . y
C30 C34 1.396(10) . y
C30 C30 1.410(12) 2_656 y
C30 C31 1.413(10) . y
C31 C32 1.363(14) . y
C32 C33 1.369(16) . y
C33 C34 1.352(15) 2_656 y
C34 C33 1.352(15) 2_656 y
